data_1545490
loop_
_publ_author_name
'Mague, Joel T.'
'Mohamed, Shaaban K.'
'Akkurt, Mehmet'
'Marzouk, Adel A.'
'Hawaiz, Farouq E.'
'Abdel-Rahman, Hamdy M.'

_publ_section_title
;
 3-[(3,5-Dimethyl-1<i>H</i>-pyrazol-1-yl)methyl]-4-(4-methylphenyl)-4,5-dihydro-1<i>H</i>-1,2,4-triazole-5-thione
;
_journal_coeditor_code TK4029
_journal_issue 2
_journal_name_full IUCrData
_journal_page_first x170153
_journal_paper_doi 10.1107/S2414314617001535
_journal_volume 2
_journal_year 2017
_chemical_formula_iupac 'C15 H17 N5 S'
_chemical_formula_moiety 'C15 H17 N5 S'
_chemical_formula_sum 'C15 H17 N5 S'
_chemical_formula_weight 299.39
_chemical_name_systematic
3-[(3,5-Dimethyl-1<i>H</i>-pyrazol-1-yl)methyl]-4-(4-methylphenyl)-4,5-dihydro-1<i>H</i>-1,2,4-triazole-5-thione
_space_group_crystal_system monoclinic
_space_group_IT_number 14
_space_group_name_Hall '-P 2yn'
_space_group_name_H-M_alt 'P 1 21/n 1'
_symmetry_space_group_name_Hall '-P 2yn'
_symmetry_space_group_name_H-M 'P 1 21/n 1'
_atom_sites_solution_hydrogens mixed
_audit_creation_method SHELXL-2014/7
_cell_angle_alpha 90
_cell_angle_beta 106.3160(10)
_cell_angle_gamma 90
_cell_formula_units_Z 4
_cell_length_a 7.9322(2)
_cell_length_b 15.2415(4)
_cell_length_c 13.6694(4)
_cell_measurement_reflns_used 9878
_cell_measurement_temperature 150.(2)
_cell_measurement_theta_max 72.4000
_cell_measurement_theta_min 2.8993
_cell_volume 1586.06(7)
_computing_cell_refinement
;
<i>SAINT</i> (Bruker, 2016)
;
_computing_data_collection
;
<i>APEX3</i> (Bruker, 2016)
;
_computing_data_reduction
;
<i>SAINT</i>  (Bruker, 2016)
;
_computing_molecular_graphics
;
<i>DIAMOND</i> (Brandenburg & Putz, 2012)
;
_computing_publication_material
;
<i>SHELXTL</i> (Sheldrick, 2008)
;
_computing_structure_refinement
;
<i>SHELXL2014</i> (Sheldrick, 2015<i>b</i>)
;
_computing_structure_solution
;
<i>SHELXT</i> (Sheldrick, 2015<i>a</i>)
;
_diffrn_ambient_temperature 150.(2)
_diffrn_detector_area_resol_mean 10.4167
_diffrn_measured_fraction_theta_full 0.984
_diffrn_measured_fraction_theta_max 0.979
_diffrn_measurement_device_type 'Bruker D8 VENTURE PHOTON 100 CMOS'
_diffrn_measurement_method '\w scans'
_diffrn_radiation_monochromator mirror
_diffrn_radiation_type CuK\a
_diffrn_radiation_wavelength 1.54178
_diffrn_reflns_av_R_equivalents 0.0281
_diffrn_reflns_limit_h_max 9
_diffrn_reflns_limit_h_min -9
_diffrn_reflns_limit_k_max 18
_diffrn_reflns_limit_k_min -18
_diffrn_reflns_limit_l_max 16
_diffrn_reflns_limit_l_min -16
_diffrn_reflns_number 11791
_diffrn_reflns_theta_full 67.679
_diffrn_reflns_theta_max 72.413
_diffrn_reflns_theta_min 4.447
_exptl_absorpt_coefficient_mu 1.814
_exptl_absorpt_correction_T_max 0.89
_exptl_absorpt_correction_T_min 0.82
_exptl_absorpt_correction_type multi-scan
_exptl_absorpt_process_details
;
(<i>SADABS</i>; Bruker, 2016)
;
_exptl_crystal_colour colourless
_exptl_crystal_density_diffrn 1.254
_exptl_crystal_description 'thick plate'
_exptl_crystal_F_000 632
_exptl_crystal_size_max 0.150
_exptl_crystal_size_mid 0.148
_exptl_crystal_size_min 0.066
_refine_diff_density_max 0.236
_refine_diff_density_min -0.207
_refine_ls_extinction_coef 0.0040(3)
_refine_ls_extinction_expression Fc^*^=kFc[1+0.001xFc^2^\l^3^/sin(2\q)]^-1/4^
_refine_ls_extinction_method
;
SHELXL2014 (Sheldrick, 2015<i>b</i>)
;
_refine_ls_goodness_of_fit_ref 1.051
_refine_ls_matrix_type full
_refine_ls_number_parameters 191
_refine_ls_number_reflns 3070
_refine_ls_number_restraints 0
_refine_ls_restrained_S_all 1.051
_refine_ls_R_factor_all 0.0359
_refine_ls_R_factor_gt 0.0331
_refine_ls_shift/su_max 0.000
_refine_ls_shift/su_mean 0.000
_refine_ls_structure_factor_coef Fsqd
_refine_ls_weighting_details 'w=1/[\s^2^(Fo^2^)+(0.0454P)^2^+0.6677P] where P=(Fo^2^+2Fc^2^)/3'
_refine_ls_weighting_scheme calc
_refine_ls_wR_factor_gt 0.0886
_refine_ls_wR_factor_ref 0.0913
_reflns_number_gt 2812
_reflns_number_total 3070
_reflns_threshold_expression 'I > 2\s(I)'
_cod_data_source_file tk4029sup1.cif
_cod_data_source_block I
_cod_database_code 1545490
_shelx_space_group_comment
;
The symmetry employed for this shelxl refinement is uniquely defined
by the following loop, which should always be used as a source of
symmetry information in preference to the above space-group names.
They are only intended as comments.
;
_shelx_estimated_absorpt_t_min 0.773
_shelx_estimated_absorpt_t_max 0.890

loop_
_space_group_symop_operation_xyz
'x, y, z'
'-x+1/2, y+1/2, -z+1/2'
'-x, -y, -z'
'x-1/2, -y-1/2, z-1/2'

loop_
_atom_site_type_symbol
_atom_site_label
_atom_site_fract_x
_atom_site_fract_y
_atom_site_fract_z
_atom_site_U_iso_or_equiv
_atom_site_adp_type
_atom_site_calc_flag
_atom_site_occupancy
C C1 0.92398(17) 0.37412(8) 0.35362(10) 0.0212(2) Uani d 1
C C2 1.00943(17) 0.35248(9) 0.52192(10) 0.0212(2) Uani d 1
C C3 0.77405(17) 0.25167(9) 0.41923(9) 0.0204(3) Uani d 1
C C4 0.82341(19) 0.16998(9) 0.39224(11) 0.0268(3) Uani d 1
H H4 0.9348 0.1617 0.3805 0.032 Uiso calc 1
C C5 0.7066(2) 0.10048(10) 0.38268(12) 0.0341(4) Uani d 1
H H5 0.7370 0.0442 0.3631 0.041 Uiso calc 1
C C6 0.5455(2) 0.11329(11) 0.40169(11) 0.0341(4) Uani d 1
H H6 0.4673 0.0651 0.3957 0.041 Uiso calc 1
C C7 0.49608(19) 0.19490(11) 0.42931(10) 0.0290(3) Uani d 1
C C8 0.61277(17) 0.26505(9) 0.43697(10) 0.0230(3) Uani d 1
H H8 0.5812 0.3219 0.4544 0.028 Uiso calc 1
C C9 0.3242(2) 0.20843(14) 0.45340(13) 0.0435(4) Uani d 1
H H9A 0.2501 0.1564 0.4327 0.065 Uiso calc 1
H H9B 0.2644 0.2598 0.4163 0.065 Uiso calc 1
H H9C 0.3461 0.2178 0.5268 0.065 Uiso calc 1
C C10 1.01710(18) 0.31858(10) 0.62551(10) 0.0257(3) Uani d 1
H H10A 1.0425 0.2549 0.6284 0.031 Uiso calc 1
H H10B 1.1139 0.3481 0.6768 0.031 Uiso calc 1
C C11 0.74452(19) 0.27428(9) 0.67525(10) 0.0245(3) Uani d 1
C C12 0.6022(2) 0.32088(10) 0.68573(11) 0.0273(3) Uani d 1
H H12 0.5029 0.2982 0.7032 0.033 Uiso calc 1
C C13 0.63305(19) 0.40877(9) 0.66543(11) 0.0263(3) Uani d 1
C C14 0.7851(2) 0.17859(10) 0.68567(12) 0.0327(3) Uani d 1
H H14A 0.7884 0.1549 0.6196 0.049 Uiso calc 1
H H14B 0.6940 0.1482 0.7086 0.049 Uiso calc 1
H H14C 0.8995 0.1698 0.7357 0.049 Uiso calc 1
C C15 0.5202(2) 0.48732(11) 0.66467(15) 0.0405(4) Uani d 1
H H15A 0.5736 0.5388 0.6424 0.061 Uiso calc 1
H H15B 0.5095 0.4975 0.7335 0.061 Uiso calc 1
H H15C 0.4034 0.4772 0.6177 0.061 Uiso calc 1
N N1 0.89554(14) 0.32359(7) 0.43150(8) 0.0202(2) Uani d 1
N N2 1.10763(15) 0.41591(8) 0.50617(9) 0.0250(3) Uani d 1
N N3 1.05596(15) 0.42747(8) 0.40224(9) 0.0238(3) Uani d 1
H H3N 1.093(2) 0.4738(12) 0.3762(13) 0.029 Uiso d 1
N N4 0.85295(15) 0.33364(7) 0.65030(8) 0.0223(2) Uani d 1
N N5 0.78636(15) 0.41691(7) 0.64379(9) 0.0242(3) Uani d 1
S S1 0.81896(4) 0.36931(2) 0.22924(2) 0.02550(13) Uani d 1

loop_
_atom_site_aniso_label
_atom_site_aniso_U_11
_atom_site_aniso_U_22
_atom_site_aniso_U_33
_atom_site_aniso_U_12
_atom_site_aniso_U_13
_atom_site_aniso_U_23
C1 0.0196(4) 0.0185(5) 0.0261(5) 0.0009(3) 0.0076(4) -0.0015(3)
C2 0.0196(4) 0.0185(5) 0.0261(5) 0.0009(3) 0.0076(4) -0.0015(3)
C3 0.0216(6) 0.0199(6) 0.0190(6) -0.0040(5) 0.0045(5) 0.0010(5)
C4 0.0271(7) 0.0236(7) 0.0307(7) -0.0008(5) 0.0099(6) -0.0023(6)
C5 0.0444(9) 0.0219(7) 0.0356(8) -0.0068(6) 0.0106(7) -0.0046(6)
C6 0.0377(8) 0.0338(8) 0.0283(7) -0.0171(7) 0.0052(6) 0.0003(6)
C7 0.0227(7) 0.0417(9) 0.0206(6) -0.0085(6) 0.0031(5) 0.0032(6)
C8 0.0209(6) 0.0272(7) 0.0200(6) -0.0003(5) 0.0042(5) 0.0013(5)
C9 0.0254(8) 0.0717(13) 0.0345(8) -0.0139(8) 0.0098(6) -0.0007(8)
C10 0.0222(7) 0.0287(7) 0.0245(7) 0.0012(5) 0.0037(5) 0.0025(5)
C11 0.0310(7) 0.0229(7) 0.0181(6) -0.0058(5) 0.0046(5) 0.0018(5)
C12 0.0311(7) 0.0281(8) 0.0249(7) -0.0085(6) 0.0114(6) -0.0027(6)
C13 0.0263(7) 0.0256(7) 0.0270(7) -0.0052(5) 0.0077(6) -0.0060(6)
C14 0.0397(9) 0.0235(8) 0.0328(8) -0.0026(6) 0.0069(7) 0.0069(6)
C15 0.0316(8) 0.0315(9) 0.0593(11) -0.0026(6) 0.0141(8) -0.0134(8)
N1 0.0187(5) 0.0188(6) 0.0232(5) -0.0019(4) 0.0062(4) -0.0005(4)
N2 0.0227(6) 0.0247(6) 0.0273(6) -0.0029(4) 0.0062(5) -0.0020(5)
N3 0.0254(6) 0.0202(6) 0.0272(6) -0.0047(4) 0.0094(5) -0.0004(5)
N4 0.0237(6) 0.0209(6) 0.0213(5) -0.0012(4) 0.0047(4) 0.0018(4)
N5 0.0253(6) 0.0198(6) 0.0267(6) -0.0026(4) 0.0059(5) -0.0008(4)
S1 0.0306(2) 0.0232(2) 0.02287(19) -0.00195(12) 0.00779(14) 0.00007(12)

loop_
_atom_type_symbol
_atom_type_description
_atom_type_scat_dispersion_real
_atom_type_scat_dispersion_imag
_atom_type_scat_source
C C 0.0181 0.0091 'International Tables Vol C Tables 4.2.6.8 and 6.1.1.4'
H H 0.0000 0.0000 'International Tables Vol C Tables 4.2.6.8 and 6.1.1.4'
N N 0.0311 0.0180 'International Tables Vol C Tables 4.2.6.8 and 6.1.1.4'
S S 0.3331 0.5567 'International Tables Vol C Tables 4.2.6.8 and 6.1.1.4'

loop_
_geom_angle_atom_site_label_1
_geom_angle_atom_site_label_2
_geom_angle_atom_site_label_3
_geom_angle
N3 C1 N1 103.24(11)
N3 C1 S1 128.72(11)
N1 C1 S1 128.04(10)
N2 C2 N1 111.18(12)
N2 C2 C10 123.31(12)
N1 C2 C10 125.47(12)
C8 C3 C4 121.58(13)
C8 C3 N1 119.34(12)
C4 C3 N1 119.06(12)
C3 C4 C5 118.64(14)
C3 C4 H4 120.7
C5 C4 H4 120.7
C6 C5 C4 120.01(15)
C6 C5 H5 120.0
C4 C5 H5 120.0
C5 C6 C7 121.50(14)
C5 C6 H6 119.3
C7 C6 H6 119.3
C6 C7 C8 118.28(13)
C6 C7 C9 121.68(14)
C8 C7 C9 120.03(15)
C3 C8 C7 119.98(13)
C3 C8 H8 120.0
C7 C8 H8 120.0
C7 C9 H9A 109.5
C7 C9 H9B 109.5
H9A C9 H9B 109.5
C7 C9 H9C 109.5
H9A C9 H9C 109.5
H9B C9 H9C 109.5
N4 C10 C2 111.49(11)
N4 C10 H10A 109.3
C2 C10 H10A 109.3
N4 C10 H10B 109.3
C2 C10 H10B 109.3
H10A C10 H10B 108.0
N4 C11 C12 106.20(12)
N4 C11 C14 122.77(13)
C12 C11 C14 131.03(13)
C11 C12 C13 106.16(12)
C11 C12 H12 126.9
C13 C12 H12 126.9
N5 C13 C12 110.66(13)
N5 C13 C15 120.36(13)
C12 C13 C15 128.98(14)
C11 C14 H14A 109.5
C11 C14 H14B 109.5
H14A C14 H14B 109.5
C11 C14 H14C 109.5
H14A C14 H14C 109.5
H14B C14 H14C 109.5
C13 C15 H15A 109.5
C13 C15 H15B 109.5
H15A C15 H15B 109.5
C13 C15 H15C 109.5
H15A C15 H15C 109.5
H15B C15 H15C 109.5
C2 N1 C1 107.70(11)
C2 N1 C3 126.55(11)
C1 N1 C3 125.71(11)
C2 N2 N3 104.38(11)
C1 N3 N2 113.45(11)
C1 N3 H3N 126.1(11)
N2 N3 H3N 119.0(11)
C11 N4 N5 112.00(11)
C11 N4 C10 128.80(12)
N5 N4 C10 119.10(11)
C13 N5 N4 104.98(11)

loop_
_geom_bond_atom_site_label_1
_geom_bond_atom_site_label_2
_geom_bond_distance
C1 N3 1.3446(17)
C1 N1 1.3830(17)
C1 S1 1.6716(14)
C2 N2 1.2969(18)
C2 N1 1.3821(17)
C2 C10 1.4925(18)
C3 C8 1.3825(19)
C3 C4 1.3860(19)
C3 N1 1.4378(16)
C4 C5 1.389(2)
C4 H4 0.9500
C5 C6 1.387(2)
C5 H5 0.9500
C6 C7 1.388(2)
C6 H6 0.9500
C7 C8 1.399(2)
C7 C9 1.504(2)
C8 H8 0.9500
C9 H9A 0.9800
C9 H9B 0.9800
C9 H9C 0.9800
C10 N4 1.4528(18)
C10 H10A 0.9900
C10 H10B 0.9900
C11 N4 1.3562(17)
C11 C12 1.375(2)
C11 C14 1.492(2)
C12 C13 1.403(2)
C12 H12 0.9500
C13 N5 1.3356(19)
C13 C15 1.493(2)
C14 H14A 0.9800
C14 H14B 0.9800
C14 H14C 0.9800
C15 H15A 0.9800
C15 H15B 0.9800
C15 H15C 0.9800
N2 N3 1.3749(16)
N3 H3N 0.877(18)
N4 N5 1.3680(16)

loop_
_geom_hbond_atom_site_label_D
_geom_hbond_atom_site_label_H
_geom_hbond_atom_site_label_A
_geom_hbond_site_symmetry_A
_geom_hbond_distance_DH
_geom_hbond_distance_HA
_geom_hbond_distance_DA
_geom_hbond_angle_DHA
_geom_hbond_publ_flag
C8 H8 Cg2 1_555 0.95 2.81 3.2544(14) 110 yes
C14 H14A Cg3 1_555 0.98 2.79 3.6130(17) 143 yes
N3 H3N N5 3_766 0.878(18) 1.978(18) 2.8334(17) 164.5(16) yes
C15 H15C N2 1_455 0.98 2.59 3.550(2) 168 yes
C9 H9B Cg1 1_455 0.98 2.88 3.637(2) 135 yes
C5 H5 S1 2_645 0.950 2.929 3.824(2) 157 yes
C10 H10A S1 4_666 0.990 2.932 3.7470(10) 140 yes

loop_
_geom_torsion_atom_site_label_1
_geom_torsion_atom_site_label_2
_geom_torsion_atom_site_label_3
_geom_torsion_atom_site_label_4
_geom_torsion
C8 C3 C4 C5 0.2(2)
N1 C3 C4 C5 178.65(12)
C3 C4 C5 C6 -1.1(2)
C4 C5 C6 C7 0.7(2)
C5 C6 C7 C8 0.5(2)
C5 C6 C7 C9 -177.92(14)
C4 C3 C8 C7 1.0(2)
N1 C3 C8 C7 -177.44(11)
C6 C7 C8 C3 -1.3(2)
C9 C7 C8 C3 177.12(13)
N2 C2 C10 N4 115.87(14)
N1 C2 C10 N4 -61.87(17)
N4 C11 C12 C13 0.25(15)
C14 C11 C12 C13 -178.93(14)
C11 C12 C13 N5 -0.21(16)
C11 C12 C13 C15 179.17(15)
N2 C2 N1 C1 -0.89(15)
C10 C2 N1 C1 177.09(12)
N2 C2 N1 C3 176.74(12)
C10 C2 N1 C3 -5.3(2)
N3 C1 N1 C2 1.89(14)
S1 C1 N1 C2 -178.20(10)
N3 C1 N1 C3 -175.76(12)
S1 C1 N1 C3 4.15(19)
C8 C3 N1 C2 82.53(16)
C4 C3 N1 C2 -95.92(16)
C8 C3 N1 C1 -100.26(15)
C4 C3 N1 C1 81.29(16)
N1 C2 N2 N3 -0.52(15)
C10 C2 N2 N3 -178.55(12)
N1 C1 N3 N2 -2.35(15)
S1 C1 N3 N2 177.75(10)
C2 N2 N3 C1 1.86(15)
C12 C11 N4 N5 -0.22(15)
C14 C11 N4 N5 179.05(12)
C12 C11 N4 C10 -176.50(12)
C14 C11 N4 C10 2.8(2)
C2 C10 N4 C11 121.63(14)
C2 C10 N4 N5 -54.42(16)
C12 C13 N5 N4 0.08(15)
C15 C13 N5 N4 -179.37(13)
C11 N4 N5 C13 0.09(14)
C10 N4 N5 C13 176.77(11)

_cod_database_fobs_code 1545490
